data_1100444
loop_
_publ_author_name
'Kunkel, F.'
'Harms, K.'
'Kang, H.-C.'
'Massa, W.'
'Dehnicke, K.'

_publ_section_title
;
 Phosphaniminato-Komplexe des Schwefels. Kristallstrukturen von
 [S(NPEt~3~)~3~]Cl, [S(NPEt~3~)~2~]Cl~2~ und [Me~3~SiOSO~2~NPPh~3~]
;
_journal_coden_ASTM ZAACAB
_journal_issue 1-6
_journal_name_full
;
 Zeitschrift fuer Anorganische und Allgemeine Chemie
;
_journal_page_first 962
_journal_page_last 966
_journal_paper_doi 10.1002/zaac.199762301150
_journal_volume 623
_journal_year 1997
_chemical_formula_sum 'C21 H24 N O3 P S Si'
_space_group_IT_number 14
_symmetry_cell_setting monoclinic
_symmetry_space_group_name_Hall '-P 2ybc'
_symmetry_space_group_name_H-M 'P 1 21/c 1'
_cell_angle_alpha 90
_cell_angle_beta 93.87(1)
_cell_angle_gamma 90
_cell_formula_units_Z 4
_cell_length_a 13.177(1)
_cell_length_b 8.480(2)
_cell_length_c 19.817(4)
_cod_original_sg_symbol_H-M 'P 21/c'
_cod_original_formula_sum 'C21 H24 N1 O3 P1 S1 Si1'
_cod_database_code 1100444

loop_
_symmetry_equiv_pos_site_id
_symmetry_equiv_pos_as_xyz
1 x,y,z
2 x,1/2-y,1/2+z
3 -x,-y,-z
4 -x,-1/2+y,-1/2-z

loop_
_atom_site_label
_atom_site_type_symbol
_atom_site_fract_x
_atom_site_fract_y
_atom_site_fract_z
S1 S 0.6964(2) 0.2536(3) 0.19307(12)
P1 P 0.8245(2) 0.1650(3) 0.09123(12)
Si1 Si 0.4797(2) 0.2224(4) 0.1464(2)
O1 O 0.5940(5) 0.1599(8) 0.1794(3)
O2 O 0.6707(5) 0.4049(8) 0.2182(3)
O3 O 0.7557(5) 0.1524(8) 0.2386(3)
N1 N 0.7401(6) 0.2717(8) 0.1225(4)
C1 C 0.4111(11) 0.3001(19) 0.2187(8)
H1 H 0.4052(11) 0.2175(19) 0.2520(8)
H2 H 0.3437(11) 0.3351(19) 0.2024(8)
H3 H 0.4487(11) 0.3882(19) 0.2392(8)
C2 C 0.4219(11) 0.0351(18) 0.1157(8)
H4 H 0.4173(11) -0.0369(18) 0.1534(8)
H5 H 0.4637(11) -0.0115(18) 0.0825(8)
H6 H 0.3543(11) 0.0554(18) 0.0950(8)
C3 C 0.4938(10) 0.3716(20) 0.0814(7)
H7 H 0.5246(10) 0.4655(20) 0.1019(7)
H8 H 0.4275(10) 0.3978(20) 0.0602(7)
H9 H 0.5369(10) 0.3309(20) 0.0476(7)
C4 C 0.7906(7) -0.0401(11) 0.0741(5)
C5 C 0.7480(8) -0.1277(11) 0.1225(5)
H10 H 0.7360(8) -0.0811(11) 0.1642(5)
C6 C 0.7222(9) -0.2846(13) 0.1111(6)
H11 H 0.6917(9) -0.3443(13) 0.1442(6)
C7 C 0.7429(8) -0.3504(13) 0.0495(6)
H12 H 0.7270(8) -0.4570(13) 0.0413(6)
C8 C 0.7852(8) -0.2656(12) 0.0007(6)
H13 H 0.7985(8) -0.3129(12) -0.0407(6)
C9 C 0.8086(7) -0.1075(11) 0.0126(5)
H14 H 0.8365(7) -0.0467(11) -0.0212(5)
C10 C 0.8435(7) 0.2493(11) 0.0107(4)
C11 C 0.7617(8) 0.2693(11) -0.0369(5)
H15 H 0.6963(8) 0.2395(11) -0.0255(5)
C12 C 0.7735(9) 0.3306(12) -0.0994(5)
H16 H 0.7168(9) 0.3420(12) -0.1305(5)
C13 C 0.8685(9) 0.3759(12) -0.1172(5)
H17 H 0.8764(9) 0.4171(12) -0.1605(5)
C14 C 0.9531(9) 0.3610(12) -0.0712(5)
H18 H 1.0182(9) 0.3917(12) -0.0828(5)
C15 C 0.9374(8) 0.2978(11) -0.0062(5)
H19 H 0.9929(8) 0.2892(11) 0.0259(5)
C16 C 0.9449(7) 0.1611(11) 0.1397(4)
C17 C 1.0118(7) 0.0373(12) 0.1356(5)
H20 H 0.9952(7) -0.0485(12) 0.1069(5)
C18 C 1.1052(8) 0.0394(14) 0.1746(5)
H21 H 1.1515(8) -0.0439(14) 0.1710(5)
C19 C 1.1285(8) 0.1603(13) 0.2171(5)
H22 H 1.1911(8) 0.1612(13) 0.2428(5)
C20 C 1.0608(8) 0.2821(13) 0.2230(6)
H23 H 1.0769(8) 0.3637(13) 0.2540(6)
C21 C 0.9685(7) 0.2870(12) 0.1839(5)
H24 H 0.9236(7) 0.3724(12) 0.1870(5)

loop_
_atom_type_symbol
_atom_type_radius_bond
C 0.68
H 0.23
N 0.68
O 0.68
P 1.05
S 1.02
Si 1.20
